data_7244294
loop_
_publ_author_name
'Edkins, Katharina'
'Tweedy, Jane'
'Fung, Stephanie'
'Edkins, Robert M.'

_publ_section_title
;
 Steric influence on solvate formation -- a comparison of resorcylic acid
 and two brominated derivatives
;
_journal_name_full CrystEngComm
_journal_paper_doi 10.1039/D1CE01592C
_journal_year 2022
_chemical_formula_moiety 'C7 H4 Br2 O4, C4 H8 O'
_chemical_formula_sum 'C11 H12 Br2 O5'
_chemical_formula_weight 384.03
_chemical_name_systematic '3,5-dibromo-resorcylic acid THF solvate'
_space_group_crystal_system monoclinic
_space_group_IT_number 14
_space_group_name_Hall '-P 2yn'
_space_group_name_H-M_alt 'P 1 21/n 1'
_atom_sites_solution_hydrogens geom
_atom_sites_solution_primary iterative
_audit_creation_date 2021-06-16
_audit_creation_method
;
Olex2 1.3-alpha
(compiled 2020.11.12 svn.r5f609507 for OlexSys, GUI svn.r6272)
;
_audit_update_record
;
2021-11-08 deposited with the CCDC.	2022-01-19 downloaded from the CCDC.
;
_cell_angle_alpha 90
_cell_angle_beta 97.1838(17)
_cell_angle_gamma 90
_cell_formula_units_Z 4
_cell_length_a 4.9275(3)
_cell_length_b 16.6356(9)
_cell_length_c 15.8268(8)
_cell_measurement_reflns_used 9934
_cell_measurement_temperature 120
_cell_measurement_theta_max 26.77
_cell_measurement_theta_min 2.45
_cell_volume 1287.17(12)
_computing_cell_refinement 'SAINT v8.37A (Bruker, 2015)'
_computing_data_reduction 'SAINT v8.37A (Bruker, 2015)'
_computing_molecular_graphics 'Olex2 1.3-alpha (Dolomanov et al., 2009)'
_computing_publication_material 'Olex2 1.3-alpha (Dolomanov et al., 2009)'
_computing_structure_refinement 'SHELXL 2018/3 (Sheldrick, 2015)'
_computing_structure_solution 'olex2.solve 1.3-alpha (Bourhis et al., 2015)'
_diffrn_ambient_temperature 120
_diffrn_detector 'Bruker APEX2 area detector'
_diffrn_detector_area_resol_mean 7.9
_diffrn_detector_type 'CCD area detector'
_diffrn_measured_fraction_theta_full 1.000
_diffrn_measured_fraction_theta_max 1.000
_diffrn_measurement_device 'three-circle diffractometer'
_diffrn_measurement_device_type 'Bruker SMART APEX2 area detector'
_diffrn_measurement_method '\w and \f scans'
_diffrn_radiation_monochromator 'mirror optics'
_diffrn_radiation_probe x-ray
_diffrn_radiation_type MoK\a
_diffrn_radiation_wavelength 0.71073
_diffrn_reflns_av_R_equivalents 0.0550
_diffrn_reflns_av_unetI/netI 0.0319
_diffrn_reflns_Laue_measured_fraction_full 1.000
_diffrn_reflns_Laue_measured_fraction_max 1.000
_diffrn_reflns_limit_h_max 6
_diffrn_reflns_limit_h_min -6
_diffrn_reflns_limit_k_max 21
_diffrn_reflns_limit_k_min -21
_diffrn_reflns_limit_l_max 20
_diffrn_reflns_limit_l_min -20
_diffrn_reflns_number 19514
_diffrn_reflns_point_group_measured_fraction_full 1.000
_diffrn_reflns_point_group_measured_fraction_max 1.000
_diffrn_reflns_theta_full 25.242
_diffrn_reflns_theta_max 26.777
_diffrn_reflns_theta_min 2.449
_diffrn_source 'microfocus sealed X-ray tube'
_diffrn_source_current 1.0
_diffrn_source_power 0.05
_diffrn_source_type 'Incoatec I\ms'
_diffrn_source_voltage 50.0
_diffrn_standards_number 0
_exptl_absorpt_coefficient_mu 6.307
_exptl_absorpt_correction_T_max 0.2997
_exptl_absorpt_correction_T_min 0.1246
_exptl_absorpt_correction_type numerical
_exptl_absorpt_process_details
;
SADABS-2014/5 (Bruker,2014/5) was used for absorption correction.
wR2(int) was 0.1122 before and 0.0665 after correction.
The Ratio of minimum to maximum transmission is 0.4157.
The \l/2 correction factor is Not present.
;
_exptl_crystal_colour 'clear colourless'
_exptl_crystal_colour_lustre clear
_exptl_crystal_colour_primary colourless
_exptl_crystal_density_diffrn 1.982
_exptl_crystal_description block
_exptl_crystal_F_000 752
_exptl_crystal_preparation 'cut from a larger crystal'
_exptl_crystal_recrystallization_method 'crystallised from THF by fast cooling'
_exptl_crystal_size_max 0.522
_exptl_crystal_size_mid 0.343
_exptl_crystal_size_min 0.342
_refine_diff_density_max 0.480
_refine_diff_density_min -0.480
_refine_diff_density_rms 0.088
_refine_ls_extinction_method none
_refine_ls_goodness_of_fit_ref 1.093
_refine_ls_hydrogen_treatment constr
_refine_ls_matrix_type full
_refine_ls_number_parameters 181
_refine_ls_number_reflns 2740
_refine_ls_number_restraints 0
_refine_ls_restrained_S_all 1.093
_refine_ls_R_factor_all 0.0277
_refine_ls_R_factor_gt 0.0211
_refine_ls_shift/su_max 0.002
_refine_ls_shift/su_mean 0.000
_refine_ls_structure_factor_coef Fsqd
_refine_ls_weighting_details 'w=1/[\s^2^(Fo^2^)+(0.0156P)^2^+0.5415P] where P=(Fo^2^+2Fc^2^)/3'
_refine_ls_weighting_scheme calc
_refine_ls_wR_factor_gt 0.0470
_refine_ls_wR_factor_ref 0.0491
_reflns_Friedel_coverage 0.000
_reflns_number_gt 2405
_reflns_number_total 2740
_reflns_threshold_expression 'I > 2\s(I)'
_cod_data_source_file d1ce01592c2.cif
_cod_data_source_block ke033
_cod_database_code 7244294
_shelx_shelxl_version_number 2018/3
_shelx_space_group_comment
;
The symmetry employed for this shelxl refinement is uniquely defined
by the following loop, which should always be used as a source of
symmetry information in preference to the above space-group names.
They are only intended as comments.
;
_olex2_refinement_description
;
1. Fixed Uiso
 At 1.2 times of:
  All C(H) groups, All C(H,H) groups
 At 1.5 times of:
  All O(H) groups
2. Uiso/Uaniso restraints and constraints
Uanis(O6A) = Uanis(O6)
3. Others
 Sof(H11)=Sof(O6A)=Sof(H6A)=1-FVAR(1)
 Sof(O6)=Sof(H6)=Sof(H7)=FVAR(1)
 Sof(C18A)=Sof(H18C)=Sof(H18D)=1-FVAR(2)
 Sof(C18)=Sof(H18A)=Sof(H18B)=FVAR(2)
4.a Secondary CH2 refined with riding coordinates:
 C13(H13A,H13B), C15(H15A,H15B), C17(H17A,H17B), C18(H18A,H18B), C18A(H18C,H18D)
4.b Aromatic/amide H refined with riding coordinates:
 C7(H7), C11(H11)
4.c Idealised tetrahedral OH refined as rotating group:
 O4(H4), O5(H5), O6(H6), O6A(H6A)
;
_olex2_exptl_crystal_mounting_method
'Crystal coated in perfluoro polyether oil and mounted on a MiTeGen sample holder directly into the cold cryostream'
_olex2_submission_original_sample_id 'BRA THF FC'
_olex2_submission_special_instructions 'No special instructions were received'

loop_
_space_group_symop_operation_xyz
'x, y, z'
'-x+1/2, y+1/2, -z+1/2'
'-x, -y, -z'
'x-1/2, -y-1/2, z-1/2'

loop_
_atom_site_label
_atom_site_type_symbol
_atom_site_fract_x
_atom_site_fract_y
_atom_site_fract_z
_atom_site_U_iso_or_equiv
_atom_site_adp_type
_atom_site_occupancy
_atom_site_site_symmetry_order
_atom_site_calc_flag
_atom_site_refinement_flags_posn
_atom_site_refinement_flags_adp
_atom_site_refinement_flags_occupancy
_atom_site_disorder_assembly
_atom_site_disorder_group
Br1 Br 0.47756(4) 0.78884(2) 0.30348(2) 0.01484(7) Uani 1 1 d . . . . .
Br2 Br 0.35832(5) 0.67444(2) 0.63405(2) 0.02016(7) Uani 1 1 d . . . . .
O3 O -0.2830(3) 0.97076(9) 0.43603(10) 0.0170(3) Uani 1 1 d . . . . .
O4 O -0.3285(3) 0.91948(9) 0.56429(10) 0.0178(3) Uani 1 1 d . . . . .
H4 H -0.448386 0.953861 0.562242 0.027 Uiso 1 1 calc R U . . .
O5 O 0.5649(3) 0.68105(9) 0.46578(9) 0.0156(3) Uani 1 1 d . . . . .
H5 H 0.633797 0.684691 0.421380 0.023 Uiso 1 1 calc R U . . .
O6 O 0.0641(3) 0.90681(10) 0.34611(10) 0.0159(4) Uani 0.921(3) 1 d . . P A 1
H6 H -0.052305 0.939108 0.357022 0.024 Uiso 0.921(3) 1 calc R U P A 1
C7 C 0.0595(4) 0.80356(12) 0.55098(14) 0.0128(4) Uani 1 1 d . . . . .
H7 H -0.025495 0.805867 0.600190 0.015 Uiso 0.921(3) 1 calc R U P A 1
O8 O 0.1193(4) 0.37437(10) 0.64151(10) 0.0276(4) Uani 1 1 d . . . . .
C9 C 0.3813(4) 0.73967(12) 0.46895(13) 0.0119(4) Uani 1 1 d . . . . .
C10 C 0.2543(4) 0.74602(12) 0.54296(13) 0.0123(4) Uani 1 1 d . . . . .
C11 C 0.1167(4) 0.85471(12) 0.41121(13) 0.0123(4) Uani 1 1 d . . . . .
H11 H 0.073775 0.891646 0.367464 0.015 Uiso 0.079(3) 1 calc R U P A 2
C12 C 0.3095(4) 0.79470(12) 0.40382(13) 0.0110(4) Uani 1 1 d . . . . .
C13 C -0.1625(5) 0.48754(16) 0.64075(17) 0.0314(6) Uani 1 1 d . . . . .
H13A H -0.344090 0.464644 0.639168 0.038 Uiso 1 1 calc R U . B 1
H13B H -0.177367 0.543223 0.622573 0.038 Uiso 1 1 calc R U . B 1
C14 C -0.0116(4) 0.85888(12) 0.48501(13) 0.0114(4) Uani 1 1 d . . . . .
C15 C 0.0111(5) 0.43993(14) 0.58806(15) 0.0222(5) Uani 1 1 d . . . . .
H15A H -0.097544 0.419813 0.537104 0.027 Uiso 1 1 calc R U . . .
H15B H 0.158074 0.472789 0.571390 0.027 Uiso 1 1 calc R U . . .
C16 C -0.2180(4) 0.92037(12) 0.49331(14) 0.0131(4) Uani 1 1 d . . . . .
C17 C 0.1007(6) 0.39390(16) 0.72867(16) 0.0322(6) Uani 1 1 d . . . . .
H17A H 0.278247 0.389353 0.762497 0.039 Uiso 1 1 calc R U . C 1
H17B H -0.026330 0.358180 0.752141 0.039 Uiso 1 1 calc R U . C 1
C18 C -0.0005(13) 0.4794(2) 0.7280(2) 0.0321(13) Uani 0.821(14) 1 d . . P D 1
H18A H 0.150847 0.517081 0.735330 0.039 Uiso 0.821(14) 1 calc R U P D 1
H18B H -0.115637 0.488181 0.772605 0.039 Uiso 0.821(14) 1 calc R U P D 1
O6A O -0.059(4) 0.8065(11) 0.6234(12) 0.0159(4) Uani 0.079(3) 1 d . . P A 2
H6A H -0.209085 0.828399 0.613813 0.024 Uiso 0.079(3) 1 calc R U P A 2
C18A C -0.155(6) 0.4476(18) 0.7225(13) 0.044(8) Uani 0.179(14) 1 d . . P D 2
H18C H -0.318759 0.415521 0.724684 0.053 Uiso 0.179(14) 1 calc R U P D 2
H18D H -0.140773 0.486454 0.768550 0.053 Uiso 0.179(14) 1 calc R U P D 2

loop_
_atom_site_aniso_label
_atom_site_aniso_U_11
_atom_site_aniso_U_22
_atom_site_aniso_U_33
_atom_site_aniso_U_23
_atom_site_aniso_U_13
_atom_site_aniso_U_12
Br1 0.01663(11) 0.01634(12) 0.01224(12) 0.00013(8) 0.00449(8) 0.00343(8)
Br2 0.02631(13) 0.02019(13) 0.01477(12) 0.00553(9) 0.00568(9) 0.01109(9)
O3 0.0169(8) 0.0124(8) 0.0220(8) 0.0017(6) 0.0033(6) 0.0048(6)
O4 0.0177(8) 0.0167(8) 0.0202(8) -0.0009(6) 0.0071(6) 0.0082(6)
O5 0.0184(8) 0.0146(8) 0.0147(8) 0.0009(6) 0.0059(6) 0.0070(6)
O6 0.0170(8) 0.0128(9) 0.0188(9) 0.0044(7) 0.0059(7) 0.0065(7)
C7 0.0128(10) 0.0123(10) 0.0135(11) -0.0030(8) 0.0029(8) -0.0007(8)
O8 0.0428(10) 0.0231(9) 0.0191(9) 0.0068(7) 0.0127(8) 0.0194(8)
C9 0.0104(10) 0.0087(10) 0.0161(11) -0.0026(8) -0.0007(8) 0.0004(8)
C10 0.0150(10) 0.0107(10) 0.0107(10) 0.0012(8) -0.0004(8) 0.0004(9)
C11 0.0109(10) 0.0095(10) 0.0159(11) 0.0011(8) -0.0002(8) -0.0023(8)
C12 0.0113(10) 0.0127(10) 0.0094(10) -0.0030(8) 0.0033(8) -0.0020(8)
C13 0.0305(14) 0.0267(14) 0.0380(16) -0.0008(12) 0.0080(12) 0.0131(11)
C14 0.0103(10) 0.0083(10) 0.0156(11) -0.0019(8) 0.0012(8) 0.0007(8)
C15 0.0265(12) 0.0186(12) 0.0214(13) 0.0049(10) 0.0026(10) 0.0076(10)
C16 0.0096(10) 0.0117(11) 0.0178(11) -0.0042(9) 0.0007(8) -0.0022(8)
C17 0.0473(16) 0.0313(15) 0.0191(13) 0.0031(11) 0.0089(11) 0.0112(13)
C18 0.048(3) 0.028(2) 0.0224(18) -0.0088(14) 0.0093(17) 0.0047(19)
O6A 0.0170(8) 0.0128(9) 0.0188(9) 0.0044(7) 0.0059(7) 0.0065(7)
C18A 0.037(13) 0.058(16) 0.044(11) 0.011(10) 0.026(9) 0.027(12)

loop_
_atom_type_symbol
_atom_type_description
_atom_type_scat_dispersion_real
_atom_type_scat_dispersion_imag
_atom_type_scat_source
C C 0.0033 0.0016 'International Tables Vol C Tables 4.2.6.8 and 6.1.1.4'
H H 0.0000 0.0000 'International Tables Vol C Tables 4.2.6.8 and 6.1.1.4'
Br Br -0.2901 2.4595 'International Tables Vol C Tables 4.2.6.8 and 6.1.1.4'
O O 0.0106 0.0060 'International Tables Vol C Tables 4.2.6.8 and 6.1.1.4'

loop_
_geom_angle_atom_site_label_1
_geom_angle_atom_site_label_2
_geom_angle_atom_site_label_3
_geom_angle
_geom_angle_site_symmetry_1
_geom_angle_site_symmetry_3
_geom_angle_publ_flag
C16 O4 H4 109.5 . . ?
C9 O5 H5 109.5 . . ?
C11 O6 H6 109.5 . . ?
C10 C7 H7 120.0 . . ?
C10 C7 C14 120.06(19) . . ?
C14 C7 H7 120.0 . . ?
O6A C7 C10 119.0(8) . . ?
O6A C7 C14 120.9(8) . . ?
C17 O8 C15 109.29(17) . . ?
O5 C9 C10 117.55(18) . . ?
O5 C9 C12 124.31(18) . . ?
C12 C9 C10 118.14(18) . . ?
C7 C10 Br2 119.65(16) . . ?
C7 C10 C9 121.41(19) . . ?
C9 C10 Br2 118.94(15) . . ?
O6 C11 C12 117.71(18) . . ?
O6 C11 C14 122.94(18) . . ?
C12 C11 H11 120.3 . . ?
C12 C11 C14 119.34(19) . . ?
C14 C11 H11 120.3 . . ?
C9 C12 Br1 119.53(15) . . ?
C9 C12 C11 121.50(19) . . ?
C11 C12 Br1 118.97(15) . . ?
H13A C13 H13B 109.4 . . ?
C15 C13 H13A 111.6 . . ?
C15 C13 H13B 111.6 . . ?
C15 C13 C18 100.9(2) . . ?
C18 C13 H13A 111.6 . . ?
C18 C13 H13B 111.6 . . ?
C18A C13 C15 107.7(7) . . ?
C7 C14 C16 120.29(19) . . ?
C11 C14 C7 119.52(18) . . ?
C11 C14 C16 120.19(19) . . ?
O8 C15 C13 105.61(19) . . ?
O8 C15 H15A 110.6 . . ?
O8 C15 H15B 110.6 . . ?
C13 C15 H15A 110.6 . . ?
C13 C15 H15B 110.6 . . ?
H15A C15 H15B 108.7 . . ?
O3 C16 O4 122.37(18) . . ?
O3 C16 C14 121.60(19) . . ?
O4 C16 C14 116.03(19) . . ?
O8 C17 H17A 110.6 . . ?
O8 C17 H17B 110.6 . . ?
O8 C17 C18 105.6(2) . . ?
O8 C17 C18A 102.8(8) . . ?
H17A C17 H17B 108.7 . . ?
C18 C17 H17A 110.6 . . ?
C18 C17 H17B 110.6 . . ?
C13 C18 H18A 111.1 . . ?
C13 C18 H18B 111.1 . . ?
C17 C18 C13 103.1(3) . . ?
C17 C18 H18A 111.1 . . ?
C17 C18 H18B 111.1 . . ?
H18A C18 H18B 109.1 . . ?
C7 O6A H6A 109.5 . . ?
C13 C18A C17 104.5(10) . . ?
C13 C18A H18C 110.9 . . ?
C13 C18A H18D 110.9 . . ?
C17 C18A H18C 110.9 . . ?
C17 C18A H18D 110.9 . . ?
H18C C18A H18D 108.9 . . ?

loop_
_geom_bond_atom_site_label_1
_geom_bond_atom_site_label_2
_geom_bond_distance
_geom_bond_site_symmetry_2
_geom_bond_publ_flag
Br1 C12 1.883(2) . ?
Br2 C10 1.891(2) . ?
O3 C16 1.247(3) . ?
O4 H4 0.8200 . ?
O4 C16 1.308(3) . ?
O5 H5 0.8200 . ?
O5 C9 1.335(2) . ?
O6 H6 0.8200 . ?
O6 C11 1.346(3) . ?
C7 H7 0.9300 . ?
C7 C10 1.373(3) . ?
C7 C14 1.403(3) . ?
C7 O6A 1.352(19) . ?
O8 C15 1.441(3) . ?
O8 C17 1.431(3) . ?
C9 C10 1.399(3) . ?
C9 C12 1.391(3) . ?
C11 H11 0.9300 . ?
C11 C12 1.393(3) . ?
C11 C14 1.398(3) . ?
C13 H13A 0.9700 . ?
C13 H13B 0.9700 . ?
C13 C15 1.494(3) . ?
C13 C18 1.513(5) . ?
C13 C18A 1.451(18) . ?
C14 C16 1.460(3) . ?
C15 H15A 0.9700 . ?
C15 H15B 0.9700 . ?
C17 H17A 0.9700 . ?
C17 H17B 0.9700 . ?
C17 C18 1.507(4) . ?
C17 C18A 1.539(16) . ?
C18 H18A 0.9700 . ?
C18 H18B 0.9700 . ?
O6A H6A 0.8200 . ?
C18A H18C 0.9700 . ?
C18A H18D 0.9700 . ?

loop_
_geom_torsion_atom_site_label_1
_geom_torsion_atom_site_label_2
_geom_torsion_atom_site_label_3
_geom_torsion_atom_site_label_4
_geom_torsion
_geom_torsion_site_symmetry_1
_geom_torsion_site_symmetry_2
_geom_torsion_site_symmetry_3
_geom_torsion_site_symmetry_4
_geom_torsion_publ_flag
O5 C9 C10 Br2 2.1(3) . . . . ?
O5 C9 C10 C7 -178.77(19) . . . . ?
O5 C9 C12 Br1 -0.3(3) . . . . ?
O5 C9 C12 C11 -179.79(19) . . . . ?
O6 C11 C12 Br1 -1.2(3) . . . . ?
O6 C11 C12 C9 178.32(18) . . . . ?
O6 C11 C14 C7 -178.39(19) . . . . ?
O6 C11 C14 C16 1.6(3) . . . . ?
C7 C14 C16 O3 179.26(19) . . . . ?
C7 C14 C16 O4 -0.4(3) . . . . ?
O8 C17 C18 C13 27.7(4) . . . . ?
O8 C17 C18A C13 -30(2) . . . . ?
C10 C7 C14 C11 0.2(3) . . . . ?
C10 C7 C14 C16 -179.80(19) . . . . ?
C10 C9 C12 Br1 179.50(15) . . . . ?
C10 C9 C12 C11 0.0(3) . . . . ?
C11 C14 C16 O3 -0.8(3) . . . . ?
C11 C14 C16 O4 179.60(18) . . . . ?
C12 C9 C10 Br2 -177.69(15) . . . . ?
C12 C9 C10 C7 1.5(3) . . . . ?
C12 C11 C14 C7 1.2(3) . . . . ?
C12 C11 C14 C16 -178.82(18) . . . . ?
C14 C7 C10 Br2 177.59(15) . . . . ?
C14 C7 C10 C9 -1.6(3) . . . . ?
C14 C11 C12 Br1 179.20(15) . . . . ?
C14 C11 C12 C9 -1.3(3) . . . . ?
C15 O8 C17 C18 -5.4(4) . . . . ?
C15 O8 C17 C18A 30.9(14) . . . . ?
C15 C13 C18 C17 -38.2(4) . . . . ?
C15 C13 C18A C17 19(2) . . . . ?
C17 O8 C15 C13 -19.4(3) . . . . ?
C18 C13 C15 O8 35.6(3) . . . . ?
O6A C7 C10 Br2 -1.7(10) . . . . ?
O6A C7 C10 C9 179.2(10) . . . . ?
O6A C7 C14 C11 179.4(10) . . . . ?
O6A C7 C14 C16 -0.6(10) . . . . ?
C18A C13 C15 O8 -1.2(16) . . . . ?
